data_7227445
loop_
_publ_author_name
'Bia\/lkowska, Magda'
'Cha\/ladaj, Wojciech'
'Deperasi\'nska, Irena'
'Drzewiecka-Antonik, Aleksandra'
'Koziol, Anna E.'
'Makarewicz, Artur'
'Kozankiewicz, Boles\/law'

_publ_section_title
;
 Single molecules of terrylene in di-substituted naphthalenes
 crystallizing in the herringbone pattern
;
_journal_issue 5
_journal_name_full 'RSC Adv.'
_journal_page_first 2780
_journal_paper_doi 10.1039/C6RA27167G
_journal_volume 7
_journal_year 2017
_chemical_formula_moiety 'C10 H6 Cl2'
_chemical_formula_sum 'C10 H6 Cl2'
_chemical_formula_weight 197.05
_chemical_name_common 2,3-dichloronaphthalene
_chemical_name_systematic
; 
 2,3-dichloronaphthalene 
;
_space_group_IT_number 61
_symmetry_cell_setting orthorhombic
_symmetry_space_group_name_Hall '-P 2ac 2ab'
_symmetry_space_group_name_H-M 'P b c a'
_atom_sites_solution_hydrogens geom
_atom_sites_solution_primary direct
_atom_sites_solution_secondary difmap
_audit_creation_method SHELXL-97
_audit_update_record
;
2016-10-14 deposited with the CCDC.
2016-12-13 downloaded from the CCDC.
;
_cell_angle_alpha 90.00
_cell_angle_beta 90.00
_cell_angle_gamma 90.00
_cell_formula_units_Z 8
_cell_length_a 11.631(3)
_cell_length_b 7.417(2)
_cell_length_c 19.691(4)
_cell_measurement_reflns_used 1261
_cell_measurement_temperature 120(2)
_cell_measurement_theta_max 73.1870
_cell_measurement_theta_min 7.4230
_cell_volume 1698.7(7)
_computing_cell_refinement
;
CrysAlisPro, Agilent Technologies,
Version 1.171.37.34 (release 22-05-2014 CrysAlis171 .NET)
(compiled May 22 2014,16:03:01)
;
_computing_data_collection
;
CrysAlisPro, Agilent Technologies,
Version 1.171.37.34 (release 22-05-2014 CrysAlis171 .NET)
(compiled May 22 2014,16:03:01)
;
_computing_data_reduction
;
CrysAlisPro, Agilent Technologies,
Version 1.171.37.34 (release 22-05-2014 CrysAlis171 .NET)
(compiled May 22 2014,16:03:01)
;
_computing_molecular_graphics 'SHELXL-97 (Sheldrick, 1997)'
_computing_publication_material SHELXL97
_computing_structure_refinement 'SHELXL-97 (Sheldrick, 1997)'
_computing_structure_solution 'SHELXS-97 (Sheldrick, 1990)'
_diffrn_ambient_temperature 120(2)
_diffrn_detector_area_resol_mean 5.2763
_diffrn_measured_fraction_theta_full 0.9669
_diffrn_measured_fraction_theta_max 0.9202
_diffrn_measurement_device_type 'SuperNova, Single source at offset, AtlasS2'
_diffrn_measurement_method '\w scans'
_diffrn_radiation_monochromator graphite
_diffrn_radiation_source 'fine-focus sealed tube'
_diffrn_radiation_type CuK\a
_diffrn_radiation_wavelength 1.54184
_diffrn_reflns_av_R_equivalents 0.0620
_diffrn_reflns_av_sigmaI/netI 0.0670
_diffrn_reflns_limit_h_max 14
_diffrn_reflns_limit_h_min -14
_diffrn_reflns_limit_k_max 8
_diffrn_reflns_limit_k_min -6
_diffrn_reflns_limit_l_max 24
_diffrn_reflns_limit_l_min -22
_diffrn_reflns_number 3238
_diffrn_reflns_theta_full 66.9682
_diffrn_reflns_theta_max 74.04
_diffrn_reflns_theta_min 4.49
_exptl_absorpt_coefficient_mu 6.303
_exptl_absorpt_correction_T_max 1.00000
_exptl_absorpt_correction_T_min 0.68483
_exptl_absorpt_correction_type multi-scan
_exptl_absorpt_process_details
;
CrysAlisPro, Agilent Technologies,
Version 1.171.37.34 (release 22-05-2014 CrysAlis171 .NET)
(compiled May 22 2014,16:03:01)
Empirical absorption correction using spherical harmonics,
 implemented in SCALE3 ABSPACK scaling algorithm.
Empirical absorption correction using spherical harmonics,
 implemented in SCALE3 ABSPACK scaling algorithm.
;
_exptl_crystal_colour 'clear colourless'
_exptl_crystal_density_diffrn 1.541
_exptl_crystal_density_method 'not measured'
_exptl_crystal_description prism
_exptl_crystal_F_000 800
_exptl_crystal_size_max 0.45
_exptl_crystal_size_mid 0.15
_exptl_crystal_size_min 0.02
_refine_diff_density_max 0.480
_refine_diff_density_min -0.708
_refine_diff_density_rms 0.120
_refine_ls_extinction_method none
_refine_ls_goodness_of_fit_ref 1.089
_refine_ls_hydrogen_treatment constr
_refine_ls_matrix_type full
_refine_ls_number_parameters 109
_refine_ls_number_reflns 1589
_refine_ls_number_restraints 0
_refine_ls_restrained_S_all 1.089
_refine_ls_R_factor_all 0.1020
_refine_ls_R_factor_gt 0.0788
_refine_ls_shift/su_max 0.000
_refine_ls_shift/su_mean 0.000
_refine_ls_structure_factor_coef Fsqd
_refine_ls_weighting_details 'calc w=1/[\s^2^(Fo^2^)+(0.0872P)^2^+6.7950P] where P=(Fo^2^+2Fc^2^)/3'
_refine_ls_weighting_scheme calc
_refine_ls_wR_factor_gt 0.2002
_refine_ls_wR_factor_ref 0.2253
_reflns_number_gt 1160
_reflns_number_total 1589
_reflns_threshold_expression >2sigma(I)
_cod_data_source_file c6ra27167g2.cif
_cod_data_source_block shelxl
_cod_database_code 7227445

loop_
_symmetry_equiv_pos_as_xyz
'x, y, z'
'-x+1/2, -y, z+1/2'
'-x, y+1/2, -z+1/2'
'x+1/2, -y+1/2, -z'
'-x, -y, -z'
'x-1/2, y, -z-1/2'
'x, -y-1/2, z-1/2'
'-x-1/2, y-1/2, z'

loop_
_atom_site_label
_atom_site_type_symbol
_atom_site_fract_x
_atom_site_fract_y
_atom_site_fract_z
_atom_site_U_iso_or_equiv
_atom_site_adp_type
_atom_site_occupancy
_atom_site_symmetry_multiplicity
_atom_site_calc_flag
_atom_site_refinement_flags
C1 C 0.2698(4) 0.3702(7) 0.3137(3) 0.0254(12) Uani 1 1 d .
H1 H 0.1967 0.4273 0.3146 0.031 Uiso 1 1 calc R
C2 C 0.3258(5) 0.3330(8) 0.3735(3) 0.0260(12) Uani 1 1 d .
C3 C 0.4336(5) 0.2447(8) 0.3729(2) 0.0250(12) Uani 1 1 d .
C4 C 0.4843(4) 0.1969(8) 0.3132(3) 0.0236(11) Uani 1 1 d .
H4 H 0.5567 0.1376 0.3136 0.028 Uiso 1 1 calc R
C5 C 0.4813(5) 0.1896(8) 0.1872(3) 0.0272(12) Uani 1 1 d .
H5 H 0.5540 0.1314 0.1864 0.033 Uiso 1 1 calc R
C6 C 0.4272(5) 0.2287(8) 0.1274(3) 0.0296(13) Uani 1 1 d .
H6 H 0.4622 0.1966 0.0855 0.035 Uiso 1 1 calc R
C7 C 0.3190(5) 0.3169(9) 0.1276(3) 0.0330(14) Uani 1 1 d .
H7 H 0.2822 0.3445 0.0858 0.040 Uiso 1 1 calc R
C8 C 0.2675(5) 0.3626(8) 0.1878(3) 0.0290(12) Uani 1 1 d .
H8 H 0.1949 0.4214 0.1873 0.035 Uiso 1 1 calc R
C9 C 0.3209(4) 0.3233(7) 0.2505(3) 0.0225(11) Uani 1 1 d .
C10 C 0.4302(4) 0.2347(8) 0.2506(3) 0.0231(11) Uani 1 1 d .
Cl1 Cl 0.26172(14) 0.3941(2) 0.44951(7) 0.0386(5) Uani 1 1 d .
Cl2 Cl 0.50604(13) 0.2027(2) 0.44816(6) 0.0384(5) Uani 1 1 d .

loop_
_atom_site_aniso_label
_atom_site_aniso_U_11
_atom_site_aniso_U_22
_atom_site_aniso_U_33
_atom_site_aniso_U_23
_atom_site_aniso_U_13
_atom_site_aniso_U_12
C1 0.017(2) 0.029(3) 0.030(3) 0.0031(19) 0.0018(19) 0.003(2)
C2 0.024(3) 0.027(3) 0.026(3) 0.000(2) 0.008(2) -0.002(2)
C3 0.025(3) 0.029(3) 0.020(2) 0.004(2) -0.005(2) -0.002(2)
C4 0.017(2) 0.029(3) 0.025(3) 0.000(2) 0.0025(18) 0.000(2)
C5 0.022(3) 0.028(3) 0.031(3) 0.003(2) 0.002(2) -0.008(2)
C6 0.036(3) 0.030(3) 0.023(3) -0.003(2) 0.005(2) -0.006(3)
C7 0.035(3) 0.038(4) 0.026(3) 0.006(2) -0.004(2) -0.006(3)
C8 0.019(2) 0.036(3) 0.032(3) 0.004(2) -0.004(2) -0.005(2)
C9 0.017(2) 0.024(3) 0.027(3) 0.002(2) 0.0023(18) -0.005(2)
C10 0.020(2) 0.024(3) 0.025(2) 0.0017(19) 0.001(2) -0.008(2)
Cl1 0.0440(9) 0.0433(9) 0.0287(7) 0.0000(5) 0.0137(6) 0.0078(7)
Cl2 0.0408(8) 0.0524(10) 0.0219(7) 0.0015(6) -0.0063(5) 0.0100(7)

loop_
_atom_type_symbol
_atom_type_description
_atom_type_scat_dispersion_real
_atom_type_scat_dispersion_imag
_atom_type_scat_source
C C 0.0181 0.0091 'International Tables Vol C Tables 4.2.6.8 and 6.1.1.4'
H H 0.0000 0.0000 'International Tables Vol C Tables 4.2.6.8 and 6.1.1.4'
Cl Cl 0.3639 0.7018 'International Tables Vol C Tables 4.2.6.8 and 6.1.1.4'

loop_
_geom_angle_atom_site_label_1
_geom_angle_atom_site_label_2
_geom_angle_atom_site_label_3
_geom_angle
C2 C1 C9 120.1(5)
C2 C1 H1 119.9
C9 C1 H1 119.9
C1 C2 C3 120.4(5)
C1 C2 Cl1 118.9(4)
C3 C2 Cl1 120.7(4)
C4 C3 C2 120.8(5)
C4 C3 Cl2 118.7(4)
C2 C3 Cl2 120.4(4)
C3 C4 C10 120.5(5)
C3 C4 H4 119.7
C10 C4 H4 119.7
C6 C5 C10 120.9(5)
C6 C5 H5 119.5
C10 C5 H5 119.5
C5 C6 C7 120.3(5)
C5 C6 H6 119.9
C7 C6 H6 119.9
C8 C7 C6 120.3(5)
C8 C7 H7 119.8
C6 C7 H7 119.8
C7 C8 C9 120.8(5)
C7 C8 H8 119.6
C9 C8 H8 119.6
C8 C9 C1 122.0(5)
C8 C9 C10 119.1(5)
C1 C9 C10 118.9(5)
C4 C10 C5 122.2(5)
C4 C10 C9 119.2(5)
C5 C10 C9 118.6(5)

loop_
_geom_bond_atom_site_label_1
_geom_bond_atom_site_label_2
_geom_bond_distance
C1 C2 1.374(8)
C1 C9 1.423(7)
C1 H1 0.9500
C2 C3 1.414(8)
C2 Cl1 1.733(5)
C3 C4 1.363(7)
C3 Cl2 1.734(5)
C4 C10 1.412(7)
C4 H4 0.9500
C5 C6 1.367(8)
C5 C10 1.423(7)
C5 H5 0.9500
C6 C7 1.418(9)
C6 H6 0.9500
C7 C8 1.371(8)
C7 H7 0.9500
C8 C9 1.413(7)
C8 H8 0.9500
C9 C10 1.430(8)
